data_7022682
loop_
_publ_author_name
'Hejda, Martin'
'Ly\<cka, Anton\'in'
'Jambor, Roman'
'R\%u\<zi\<cka, Ale\<s'
'Dost\'al, Libor'

_publ_section_title
;
 Reactivity of C,N-chelated organoboron compounds with lithium
 anilides--formation of unexpected 1,2,3-trisubstituted
 1H-2,1-benzazaboroles.
;
_journal_issue 18
_journal_name_full 'Dalton transactions (Cambridge, England : 2003)'
_journal_page_first 6417
_journal_page_last 6428
_journal_paper_doi 10.1039/c3dt32850c
_journal_volume 42
_journal_year 2013
_chemical_formula_moiety 'C35 H50 B N3'
_chemical_formula_sum 'C35 H50 B N3'
_chemical_formula_weight 523.59
_chemical_name_systematic
;
?
;
_space_group_IT_number 14
_symmetry_cell_setting monoclinic
_symmetry_space_group_name_Hall '-P 2ybc'
_symmetry_space_group_name_H-M 'P 1 21/c 1'
_atom_sites_solution_hydrogens geom
_atom_sites_solution_primary direct
_atom_sites_solution_secondary difmap
_audit_creation_method SHELXL-97
_cell_angle_alpha 90
_cell_angle_beta 115.566(6)
_cell_angle_gamma 90
_cell_formula_units_Z 4
_cell_length_a 13.4110(10)
_cell_length_b 10.3260(9)
_cell_length_c 26.2331(18)
_cell_measurement_reflns_used 20182
_cell_measurement_temperature 150(1)
_cell_measurement_theta_max 25.7
_cell_measurement_theta_min 1
_cell_volume 3277.1(5)
_computing_cell_refinement 'COLLECT and DENZO'
_computing_data_collection 'COLLECT (Hooft, 1998) and DENZO (Otwinowski & Minor, 1997)'
_computing_data_reduction 'COLLECT and DENZO'
_computing_molecular_graphics 'PLATON (Spek, 2003)'
_computing_publication_material 'SHELXL-97 (Sheldrick, 2008)'
_computing_structure_refinement 'SHELXL-97 (Sheldrick, 1997)'
_computing_structure_solution 'SIR92 (Altomare et al., 1994)'
_diffrn_ambient_temperature 150(1)
_diffrn_detector_area_resol_mean 9.091
_diffrn_measured_fraction_theta_full 0.989
_diffrn_measured_fraction_theta_max 0.989
_diffrn_measurement_device_type 'Bruker Nonius KappaCCD area detector'
_diffrn_measurement_method '\f and \w scans to fill the Ewald sphere'
_diffrn_radiation_monochromator graphite
_diffrn_radiation_source 'fine-focus sealed tube'
_diffrn_radiation_type MoK\a
_diffrn_radiation_wavelength 0.71073
_diffrn_reflns_av_R_equivalents 0.0951
_diffrn_reflns_av_sigmaI/netI 0.0699
_diffrn_reflns_limit_h_max 16
_diffrn_reflns_limit_h_min -15
_diffrn_reflns_limit_k_max 12
_diffrn_reflns_limit_k_min -12
_diffrn_reflns_limit_l_max 31
_diffrn_reflns_limit_l_min -32
_diffrn_reflns_number 19620
_diffrn_reflns_theta_full 25.7
_diffrn_reflns_theta_max 25.7
_diffrn_reflns_theta_min 4.13
_diffrn_standards_number 0
_exptl_absorpt_coefficient_mu 0.061
_exptl_absorpt_correction_T_max 0.989
_exptl_absorpt_correction_T_min 0.976
_exptl_absorpt_correction_type integration
_exptl_absorpt_process_details
;
Gaussian integration (Coppens, 1970)
;
_exptl_crystal_colour colourless
_exptl_crystal_density_diffrn 1.061
_exptl_crystal_density_method 'not measured'
_exptl_crystal_description block
_exptl_crystal_F_000 1144
_exptl_crystal_size_max 0.57
_exptl_crystal_size_mid 0.55
_exptl_crystal_size_min 0.35
_refine_diff_density_max 0.254
_refine_diff_density_min -0.332
_refine_diff_density_rms 0.049
_refine_ls_extinction_method none
_refine_ls_goodness_of_fit_ref 1.109
_refine_ls_hydrogen_treatment constr
_refine_ls_matrix_type full
_refine_ls_number_parameters 352
_refine_ls_number_reflns 6170
_refine_ls_number_restraints 0
_refine_ls_restrained_S_all 1.109
_refine_ls_R_factor_all 0.1276
_refine_ls_R_factor_gt 0.0775
_refine_ls_shift/su_max 0.000
_refine_ls_shift/su_mean 0.000
_refine_ls_structure_factor_coef Fsqd
_refine_ls_weighting_details 'calc w=1/[\s^2^(Fo^2^)+(0.0437P)^2^+3.8087P] where P=(Fo^2^+2Fc^2^)/3'
_refine_ls_weighting_scheme calc
_refine_ls_wR_factor_gt 0.1588
_refine_ls_wR_factor_ref 0.1986
_reflns_number_gt 4064
_reflns_number_total 6170
_reflns_threshold_expression >2sigma(I)
_cod_data_source_file c3dt32850c.txt
_cod_data_source_block shelxl5
_cod_original_sg_symbol_H-M 'P 21/c'
_cod_database_code 7022682

loop_
_symmetry_equiv_pos_as_xyz
'x, y, z'
'-x, y+1/2, -z+1/2'
'-x, -y, -z'
'x, -y-1/2, z-1/2'

loop_
_atom_site_label
_atom_site_type_symbol
_atom_site_fract_x
_atom_site_fract_y
_atom_site_fract_z
_atom_site_U_iso_or_equiv
_atom_site_adp_type
_atom_site_occupancy
_atom_site_symmetry_multiplicity
_atom_site_calc_flag
_atom_site_refinement_flags
N3 N 0.09582(16) -0.0609(2) 0.17938(9) 0.0269(5) Uani 1 1 d .
C1 C 0.1462(2) 0.1469(3) 0.22430(11) 0.0316(6) Uani 1 1 d .
N1 N -0.01910(19) 0.0429(2) 0.09146(9) 0.0335(5) Uani 1 1 d .
H1 H 0.0611 0.0438 0.0963 0.040 Uiso 1 1 d R
C7 C 0.0012(2) 0.0245(3) 0.15203(11) 0.0287(6) Uani 1 1 d .
H7 H -0.0643 -0.0133 0.1538 0.034 Uiso 1 1 d R
N2 N 0.29944(17) -0.0355(2) 0.24451(10) 0.0388(6) Uani 1 1 d .
H2 H 0.3209 -0.1172 0.2319 0.047 Uiso 1 1 d R
C2 C 0.0344(2) 0.1480(3) 0.18637(11) 0.0296(6) Uani 1 1 d .
C8 C -0.0862(2) 0.1510(3) 0.06217(11) 0.0392(7) Uani 1 1 d .
C20 C 0.0916(2) -0.1977(3) 0.16046(12) 0.0318(6) Uani 1 1 d .
C24 C 0.3935(2) 0.0356(3) 0.28346(12) 0.0387(7) Uani 1 1 d .
C23 C 0.1511(3) -0.2853(3) 0.21218(13) 0.0411(7) Uani 1 1 d .
H23A H 0.2261 -0.2569 0.2326 0.049 Uiso 1 1 d R
H23B H 0.1502 -0.3730 0.1998 0.049 Uiso 1 1 d R
H23C H 0.1141 -0.2809 0.2363 0.049 Uiso 1 1 d R
C6 C 0.1917(3) 0.2574(3) 0.25639(12) 0.0388(7) Uani 1 1 d .
H6 H 0.2664 0.2594 0.2811 0.047 Uiso 1 1 d R
C22 C 0.1462(2) -0.2086(3) 0.12019(13) 0.0412(7) Uani 1 1 d .
H22A H 0.1022 -0.1634 0.0858 0.049 Uiso 1 1 d R
H22B H 0.1517 -0.2982 0.1120 0.049 Uiso 1 1 d R
H22C H 0.2188 -0.1711 0.1374 0.049 Uiso 1 1 d R
C5 C 0.1269(3) 0.3645(3) 0.25158(13) 0.0461(8) Uani 1 1 d .
H5 H 0.1577 0.4377 0.2733 0.055 Uiso 1 1 d R
B1 B 0.1897(2) 0.0093(3) 0.21826(12) 0.0296(7) Uani 1 1 d .
C3 C -0.0315(3) 0.2551(3) 0.18164(12) 0.0388(7) Uani 1 1 d .
H3 H -0.1061 0.2546 0.1567 0.047 Uiso 1 1 d R
C29 C 0.4074(2) 0.0554(3) 0.33882(13) 0.0464(8) Uani 1 1 d .
C4 C 0.0155(3) 0.3631(3) 0.21458(13) 0.0453(8) Uani 1 1 d .
H4 H -0.0279 0.4353 0.2118 0.054 Uiso 1 1 d R
C13 C -0.2018(3) 0.1386(3) 0.03882(12) 0.0474(8) Uani 1 1 d .
C21 C -0.0275(2) -0.2464(3) 0.13078(14) 0.0428(7) Uani 1 1 d .
H21A H -0.0621 -0.2402 0.1560 0.051 Uiso 1 1 d R
H21B H -0.0274 -0.3350 0.1198 0.051 Uiso 1 1 d R
H21C H -0.0677 -0.1946 0.0978 0.051 Uiso 1 1 d R
C9 C -0.0363(3) 0.2673(3) 0.05644(12) 0.0431(8) Uani 1 1 d .
C25 C 0.4707(3) 0.0813(4) 0.26532(13) 0.0508(9) Uani 1 1 d .
C28 C 0.4993(3) 0.1243(4) 0.37531(14) 0.0624(11) Uani 1 1 d .
H28 H 0.5091 0.1396 0.4121 0.075 Uiso 1 1 d R
C10 C -0.1044(4) 0.3698(4) 0.02798(14) 0.0607(10) Uani 1 1 d .
H10 H -0.0730 0.4465 0.0232 0.073 Uiso 1 1 d R
C33 C 0.3287(3) -0.0011(4) 0.36076(15) 0.0650(11) Uani 1 1 d .
H33 H 0.2579 -0.0151 0.3278 0.078 Uiso 1 1 d R
C14 C 0.0880(3) 0.2806(3) 0.07883(13) 0.0482(8) Uani 1 1 d .
H14 H 0.1214 0.2182 0.1098 0.058 Uiso 1 1 d R
C12 C -0.2647(3) 0.2464(4) 0.01125(14) 0.0627(11) Uani 1 1 d .
H12 H -0.3414 0.2408 -0.0042 0.075 Uiso 1 1 d R
C15 C 0.1248(3) 0.2442(4) 0.03354(17) 0.0672(11) Uani 1 1 d .
H15A H 0.0886 0.3000 0.0015 0.081 Uiso 1 1 d R
H15B H 0.1049 0.1559 0.0223 0.081 Uiso 1 1 d R
H15C H 0.2034 0.2541 0.0478 0.081 Uiso 1 1 d R
C16 C 0.1316(4) 0.4135(4) 0.10265(17) 0.0694(12) Uani 1 1 d .
H16A H 0.2107 0.4151 0.1170 0.083 Uiso 1 1 d R
H16B H 0.1110 0.4334 0.1326 0.083 Uiso 1 1 d R
H16C H 0.1001 0.4766 0.0731 0.083 Uiso 1 1 d R
C17 C -0.2571(3) 0.0141(4) 0.04228(16) 0.0598(10) Uani 1 1 d .
H17 H -0.1997 -0.0526 0.0572 0.072 Uiso 1 1 d R
C27 C 0.5753(3) 0.1699(5) 0.35847(15) 0.0770(14) Uani 1 1 d .
H27 H 0.6359 0.2172 0.3833 0.092 Uiso 1 1 d R
C30 C 0.4554(3) 0.0651(4) 0.20485(15) 0.0660(11) Uani 1 1 d .
H30 H 0.3964 0.0014 0.1867 0.079 Uiso 1 1 d R
C11 C -0.2174(4) 0.3601(4) 0.00640(15) 0.0686(12) Uani 1 1 d .
H11 H -0.2614 0.4310 -0.0114 0.082 Uiso 1 1 d R
C26 C 0.5617(3) 0.1469(5) 0.30401(15) 0.0715(12) Uani 1 1 d .
H26 H 0.6160 0.1744 0.2934 0.086 Uiso 1 1 d R
C19 C -0.3125(3) 0.0240(4) 0.0822(2) 0.0762(12) Uani 1 1 d .
H19A H -0.2597 0.0541 0.1185 0.091 Uiso 1 1 d R
H19B H -0.3395 -0.0596 0.0863 0.091 Uiso 1 1 d R
H19C H -0.3731 0.0839 0.0670 0.091 Uiso 1 1 d R
C34 C 0.3056(4) 0.0848(5) 0.4008(2) 0.0926(16) Uani 1 1 d .
H34A H 0.2495 0.0464 0.4094 0.111 Uiso 1 1 d R
H34B H 0.2808 0.1679 0.3835 0.111 Uiso 1 1 d R
H34C H 0.3721 0.0954 0.4350 0.111 Uiso 1 1 d R
C18 C -0.3414(3) -0.0308(5) -0.0164(2) 0.1039(19) Uani 1 1 d .
H18A H -0.4028 0.0280 -0.0303 0.125 Uiso 1 1 d R
H18B H -0.3671 -0.1163 -0.0140 0.125 Uiso 1 1 d R
H18C H -0.3070 -0.0316 -0.0418 0.125 Uiso 1 1 d R
C31 C 0.4176(6) 0.1908(7) 0.17397(19) 0.130(2) Uani 1 1 d .
H31A H 0.3506 0.2179 0.1756 0.156 Uiso 1 1 d R
H31B H 0.4044 0.1800 0.1352 0.156 Uiso 1 1 d R
H31C H 0.4737 0.2552 0.1914 0.156 Uiso 1 1 d R
C35 C 0.3679(5) -0.1298(5) 0.3863(3) 0.110(2) Uani 1 1 d .
H35A H 0.4396 -0.1206 0.4174 0.132 Uiso 1 1 d R
H35B H 0.3728 -0.1872 0.3586 0.132 Uiso 1 1 d R
H35C H 0.3174 -0.1649 0.3997 0.132 Uiso 1 1 d R
C32 C 0.5563(4) 0.0161(7) 0.2001(2) 0.112(2) Uani 1 1 d .
H32A H 0.6114 0.0829 0.2121 0.134 Uiso 1 1 d R
H32B H 0.5378 -0.0064 0.1615 0.134 Uiso 1 1 d R
H32C H 0.5846 -0.0589 0.2236 0.134 Uiso 1 1 d R

loop_
_atom_site_aniso_label
_atom_site_aniso_U_11
_atom_site_aniso_U_22
_atom_site_aniso_U_33
_atom_site_aniso_U_23
_atom_site_aniso_U_13
_atom_site_aniso_U_12
N3 0.0219(10) 0.0220(11) 0.0311(11) -0.0011(9) 0.0060(9) -0.0012(9)
C1 0.0351(14) 0.0311(15) 0.0263(13) 0.0009(12) 0.0111(11) -0.0040(12)
N1 0.0337(12) 0.0317(13) 0.0287(12) -0.0020(10) 0.0075(10) 0.0068(10)
C7 0.0260(13) 0.0286(15) 0.0292(13) 0.0000(11) 0.0099(11) 0.0021(11)
N2 0.0249(11) 0.0356(14) 0.0455(14) -0.0040(11) 0.0054(10) -0.0029(10)
C2 0.0366(14) 0.0258(14) 0.0269(13) 0.0001(11) 0.0140(11) 0.0018(12)
C8 0.0453(17) 0.0421(18) 0.0239(13) -0.0032(13) 0.0090(12) 0.0149(14)
C20 0.0315(14) 0.0228(14) 0.0390(15) -0.0022(12) 0.0134(12) -0.0017(11)
C24 0.0241(13) 0.0450(18) 0.0362(15) 0.0051(13) 0.0028(12) -0.0037(13)
C23 0.0454(17) 0.0267(16) 0.0503(18) 0.0033(14) 0.0197(15) 0.0008(13)
C6 0.0516(18) 0.0310(16) 0.0286(14) -0.0018(12) 0.0123(13) -0.0082(14)
C22 0.0416(16) 0.0347(17) 0.0507(18) -0.0045(14) 0.0230(15) 0.0035(14)
C5 0.074(2) 0.0292(16) 0.0345(16) -0.0061(13) 0.0225(16) -0.0071(16)
B1 0.0298(15) 0.0284(16) 0.0274(15) 0.0025(13) 0.0093(13) -0.0024(13)
C3 0.0469(17) 0.0374(17) 0.0332(15) 0.0015(13) 0.0182(13) 0.0091(14)
C29 0.0316(15) 0.062(2) 0.0363(16) 0.0052(15) 0.0062(13) -0.0107(15)
C4 0.068(2) 0.0304(17) 0.0423(17) -0.0015(14) 0.0289(17) 0.0083(16)
C13 0.0442(17) 0.057(2) 0.0276(14) -0.0057(15) 0.0032(13) 0.0201(16)
C21 0.0391(16) 0.0316(16) 0.0550(19) -0.0106(14) 0.0178(15) -0.0072(13)
C9 0.063(2) 0.0382(18) 0.0264(14) 0.0047(13) 0.0169(14) 0.0145(15)
C25 0.0390(17) 0.067(2) 0.0396(17) -0.0047(16) 0.0112(14) -0.0188(16)
C28 0.0490(19) 0.094(3) 0.0366(17) -0.0038(19) 0.0111(15) -0.028(2)
C10 0.093(3) 0.052(2) 0.0393(18) 0.0184(16) 0.0307(19) 0.031(2)
C33 0.0475(19) 0.095(3) 0.0468(19) 0.009(2) 0.0149(16) -0.026(2)
C14 0.073(2) 0.0347(17) 0.0365(16) 0.0050(14) 0.0238(16) 0.0021(16)
C12 0.057(2) 0.082(3) 0.0348(17) 0.0001(18) 0.0060(16) 0.037(2)
C15 0.079(3) 0.067(3) 0.062(2) -0.015(2) 0.036(2) -0.005(2)
C16 0.109(3) 0.045(2) 0.059(2) -0.0032(18) 0.041(2) -0.008(2)
C17 0.0329(16) 0.062(2) 0.064(2) -0.0156(19) 0.0012(16) 0.0086(16)
C27 0.053(2) 0.126(4) 0.0410(19) -0.013(2) 0.0101(17) -0.051(2)
C30 0.056(2) 0.095(3) 0.0440(19) -0.015(2) 0.0191(17) -0.036(2)
C11 0.088(3) 0.069(3) 0.043(2) 0.0164(19) 0.022(2) 0.045(2)
C26 0.053(2) 0.110(3) 0.047(2) -0.009(2) 0.0183(18) -0.045(2)
C19 0.055(2) 0.071(3) 0.098(3) -0.003(3) 0.029(2) -0.002(2)
C34 0.089(3) 0.111(4) 0.106(4) 0.033(3) 0.069(3) 0.019(3)
C18 0.053(2) 0.122(4) 0.093(3) -0.055(3) -0.010(2) 0.007(3)
C31 0.180(6) 0.158(6) 0.039(2) 0.016(3) 0.036(3) 0.032(5)
C35 0.159(5) 0.078(3) 0.152(5) 0.014(3) 0.122(5) -0.008(3)
C32 0.097(4) 0.167(6) 0.083(3) -0.028(4) 0.050(3) -0.002(4)

loop_
_atom_type_symbol
_atom_type_description
_atom_type_scat_dispersion_real
_atom_type_scat_dispersion_imag
_atom_type_scat_source
C C 0.0033 0.0016 'International Tables Vol C Tables 4.2.6.8 and 6.1.1.4'
H H 0.0000 0.0000 'International Tables Vol C Tables 4.2.6.8 and 6.1.1.4'
N N 0.0061 0.0033 'International Tables Vol C Tables 4.2.6.8 and 6.1.1.4'
B B 0.0013 0.0007 'International Tables Vol C Tables 4.2.6.8 and 6.1.1.4'

loop_
_exptl_crystal_face_index_h
_exptl_crystal_face_index_k
_exptl_crystal_face_index_l
_exptl_crystal_face_perp_dist
0 1 1 0.201
0 -1 -1 0.187
0 0 -1 0.261
0 0 1 0.114
1 0 -1 0.079
-1 0 1 0.175
-1 0 -1 0.273
0 1 -1 0.307

loop_
_geom_angle_atom_site_label_1
_geom_angle_atom_site_label_2
_geom_angle_atom_site_label_3
_geom_angle
B1 N3 C7 110.9(2)
B1 N3 C20 127.9(2)
C7 N3 C20 120.7(2)
C6 C1 C2 118.6(3)
C6 C1 B1 135.9(3)
C2 C1 B1 105.5(2)
C8 N1 C7 116.8(2)
C8 N1 H1 116.3
C7 N1 H1 99.6
N3 C7 N1 108.6(2)
N3 C7 C2 104.3(2)
N1 C7 C2 113.3(2)
N3 C7 H7 110.1
N1 C7 H7 110.0
C2 C7 H7 110.3
B1 N2 C24 126.3(3)
B1 N2 H2 120.6
C24 N2 H2 112.3
C3 C2 C1 121.2(3)
C3 C2 C7 127.3(2)
C1 C2 C7 111.5(2)
C13 C8 C9 121.0(3)
C13 C8 N1 118.9(3)
C9 C8 N1 120.2(3)
N3 C20 C22 109.9(2)
N3 C20 C21 111.2(2)
C22 C20 C21 109.3(2)
N3 C20 C23 109.5(2)
C22 C20 C23 110.3(2)
C21 C20 C23 106.6(2)
C29 C24 C25 121.3(3)
C29 C24 N2 119.8(3)
C25 C24 N2 118.9(3)
C20 C23 H23A 109.4
C20 C23 H23B 109.4
H23A C23 H23B 109.5
C20 C23 H23C 109.6
H23A C23 H23C 109.5
H23B C23 H23C 109.5
C5 C6 C1 120.5(3)
C5 C6 H6 119.6
C1 C6 H6 119.9
C20 C22 H22A 109.3
C20 C22 H22B 109.4
H22A C22 H22B 109.5
C20 C22 H22C 109.6
H22A C22 H22C 109.5
H22B C22 H22C 109.5
C6 C5 C4 120.1(3)
C6 C5 H5 120.0
C4 C5 H5 119.9
N2 B1 N3 126.5(3)
N2 B1 C1 127.2(3)
N3 B1 C1 106.3(2)
C4 C3 C2 119.0(3)
C4 C3 H3 120.4
C2 C3 H3 120.6
C28 C29 C24 118.2(3)
C28 C29 C33 119.4(3)
C24 C29 C33 122.3(3)
C3 C4 C5 120.6(3)
C3 C4 H4 119.7
C5 C4 H4 119.7
C12 C13 C8 117.4(4)
C12 C13 C17 120.6(3)
C8 C13 C17 122.1(3)
C20 C21 H21A 109.7
C20 C21 H21B 109.3
H21A C21 H21B 109.5
C20 C21 H21C 109.4
H21A C21 H21C 109.5
H21B C21 H21C 109.5
C10 C9 C8 118.3(3)
C10 C9 C14 119.9(3)
C8 C9 C14 121.8(3)
C26 C25 C24 117.7(3)
C26 C25 C30 120.0(3)
C24 C25 C30 122.3(3)
C27 C28 C29 121.5(3)
C27 C28 H28 119.3
C29 C28 H28 119.3
C11 C10 C9 121.3(4)
C11 C10 H10 119.3
C9 C10 H10 119.4
C35 C33 C34 110.7(4)
C35 C33 C29 110.3(4)
C34 C33 C29 115.0(4)
C35 C33 H33 106.7
C34 C33 H33 106.8
C29 C33 H33 106.8
C9 C14 C16 113.9(3)
C9 C14 C15 110.4(3)
C16 C14 C15 110.4(3)
C9 C14 H14 107.2
C16 C14 H14 107.2
C15 C14 H14 107.4
C11 C12 C13 122.1(4)
C11 C12 H12 119.0
C13 C12 H12 118.9
C14 C15 H15A 109.0
C14 C15 H15B 109.5
H15A C15 H15B 109.5
C14 C15 H15C 110.0
H15A C15 H15C 109.5
H15B C15 H15C 109.5
C14 C16 H16A 110.0
C14 C16 H16B 109.5
H16A C16 H16B 109.5
C14 C16 H16C 108.9
H16A C16 H16C 109.5
H16B C16 H16C 109.5
C13 C17 C19 112.5(3)
C13 C17 C18 111.4(4)
C19 C17 C18 110.0(3)
C13 C17 H17 107.5
C19 C17 H17 107.7
C18 C17 H17 107.4
C28 C27 C26 119.6(3)
C28 C27 H27 120.3
C26 C27 H27 120.1
C31 C30 C32 110.8(4)
C31 C30 C25 109.3(4)
C32 C30 C25 113.9(4)
C31 C30 H30 107.7
C32 C30 H30 107.5
C25 C30 H30 107.4
C12 C11 C10 120.0(3)
C12 C11 H11 120.2
C10 C11 H11 119.8
C27 C26 C25 121.7(3)
C27 C26 H26 119.1
C25 C26 H26 119.2
C17 C19 H19A 109.4
C17 C19 H19B 109.6
H19A C19 H19B 109.5
C17 C19 H19C 109.5
H19A C19 H19C 109.5
H19B C19 H19C 109.5
C33 C34 H34A 109.8
C33 C34 H34B 109.3
H34A C34 H34B 109.5
C33 C34 H34C 109.3
H34A C34 H34C 109.5
H34B C34 H34C 109.5
C17 C18 H18A 109.2
C17 C18 H18B 109.9
H18A C18 H18B 109.5
C17 C18 H18C 109.4
H18A C18 H18C 109.5
H18B C18 H18C 109.5
C30 C31 H31A 109.5
C30 C31 H31B 109.7
H31A C31 H31B 109.5
C30 C31 H31C 109.2
H31A C31 H31C 109.5
H31B C31 H31C 109.5
C33 C35 H35A 109.0
C33 C35 H35B 109.8
H35A C35 H35B 109.5
C33 C35 H35C 109.6
H35A C35 H35C 109.5
H35B C35 H35C 109.5
C30 C32 H32A 108.9
C30 C32 H32B 109.7
H32A C32 H32B 109.5
C30 C32 H32C 109.9
H32A C32 H32C 109.5
H32B C32 H32C 109.5

loop_
_geom_bond_atom_site_label_1
_geom_bond_atom_site_label_2
_geom_bond_distance
N3 B1 1.430(4)
N3 C7 1.455(3)
N3 C20 1.490(3)
C1 C6 1.393(4)
C1 C2 1.397(4)
C1 B1 1.569(4)
N1 C8 1.431(4)
N1 C7 1.504(3)
N1 H1 1.0268
C7 C2 1.513(4)
C7 H7 0.9800
N2 B1 1.407(4)
N2 C24 1.436(3)
N2 H2 0.9920
C2 C3 1.387(4)
C8 C13 1.405(4)
C8 C9 1.415(5)
C20 C22 1.527(4)
C20 C21 1.529(4)
C20 C23 1.537(4)
C24 C29 1.397(4)
C24 C25 1.395(4)
C23 H23A 0.9600
C23 H23B 0.9600
C23 H23C 0.9599
C6 C5 1.378(4)
C6 H6 0.9301
C22 H22A 0.9599
C22 H22B 0.9599
C22 H22C 0.9601
C5 C4 1.386(5)
C5 H5 0.9300
C3 C4 1.385(4)
C3 H3 0.9300
C29 C28 1.387(4)
C29 C33 1.520(5)
C4 H4 0.9301
C13 C12 1.396(5)
C13 C17 1.507(5)
C21 H21A 0.9600
C21 H21B 0.9600
C21 H21C 0.9599
C9 C10 1.387(4)
C9 C14 1.515(5)
C25 C26 1.381(4)
C25 C30 1.519(5)
C28 C27 1.359(5)
C28 H28 0.9301
C10 C11 1.373(6)
C10 H10 0.9300
C33 C35 1.479(6)
C33 C34 1.507(6)
C33 H33 0.9801
C14 C16 1.518(5)
C14 C15 1.518(5)
C14 H14 0.9800
C12 C11 1.366(6)
C12 H12 0.9299
C15 H15A 0.9602
C15 H15B 0.9600
C15 H15C 0.9599
C16 H16A 0.9601
C16 H16B 0.9602
C16 H16C 0.9601
C17 C19 1.528(6)
C17 C18 1.537(5)
C17 H17 0.9800
C27 C26 1.380(5)
C27 H27 0.9300
C30 C31 1.498(7)
C30 C32 1.499(6)
C30 H30 0.9800
C11 H11 0.9300
C26 H26 0.9299
C19 H19A 0.9600
C19 H19B 0.9599
C19 H19C 0.9600
C34 H34A 0.9600
C34 H34B 0.9599
C34 H34C 0.9600
C18 H18A 0.9600
C18 H18B 0.9599
C18 H18C 0.9602
C31 H31A 0.9599
C31 H31B 0.9599
C31 H31C 0.9601
C35 H35A 0.9600
C35 H35B 0.9598
C35 H35C 0.9603
C32 H32A 0.9600
C32 H32B 0.9602
C32 H32C 0.9599
